data_4326155
loop_
_publ_author_name
'Rong-Jia Wei'
'Jun Tao'
'Rong-Bin Huang'
'Lan-Sun Zheng'

_publ_contact_author_address
;
Department of Chemistry
Xiamen University
Xiamen 361005
P. R. China
;
_publ_contact_author_email taojun@xmu.edu.cn
_publ_contact_author_name 'Prof. Jun Tao'
_publ_contact_author_phone 86-592-2188138
_publ_section_title
;
 Reversible and Irreversible Vapor-Induced Guest Molecule Exchange in
 Spin-Crossover Compounds
;
_journal_name_full 'Inorganic Chemistry'
_journal_page_first 8553
_journal_page_last 8564
_journal_paper_doi 10.1021/ic201142t
_journal_volume 50
_journal_year 2011
_chemical_formula_sum 'C21 H20 Cl2 Fe N6 S2'
_chemical_formula_weight 547.32
_chemical_name_systematic
; 
 ? 
;
_space_group_IT_number 33
_symmetry_cell_setting orthorhombic
_symmetry_space_group_name_Hall 'P 2c -2n'
_symmetry_space_group_name_H-M 'P n a 21'
_atom_sites_solution_hydrogens geom
_atom_sites_solution_primary direct
_atom_sites_solution_secondary difmap
_audit_creation_method SHELXL-97
_cell_angle_alpha 90.00
_cell_angle_beta 90.00
_cell_angle_gamma 90.00
_cell_formula_units_Z 12
_cell_length_a 17.6596(6)
_cell_length_b 35.1067(14)
_cell_length_c 12.1038(4)
_cell_measurement_temperature 240(2)
_cell_volume 7504.0(5)
_computing_cell_refinement 'CrysAlis RED, Oxford Diffraction Ltd.'
_computing_data_collection 'CrysAlis CCD, Oxford Diffraction Ltd.'
_computing_data_reduction 'CrysAlis RED, Oxford Diffraction Ltd.'
_computing_structure_refinement 'SHELXL-97 (Sheldrick, 1997)'
_computing_structure_solution 'SHELXS-97 (Sheldrick, 1990)'
_diffrn_ambient_temperature 240(2)
_diffrn_measured_fraction_theta_full 0.998
_diffrn_measured_fraction_theta_max 0.998
_diffrn_radiation_monochromator graphite
_diffrn_radiation_source 'fine-focus sealed tube'
_diffrn_radiation_type MoK\a
_diffrn_radiation_wavelength 0.71073
_diffrn_reflns_av_R_equivalents 0.0766
_diffrn_reflns_av_sigmaI/netI 0.1468
_diffrn_reflns_limit_h_max 21
_diffrn_reflns_limit_h_min -12
_diffrn_reflns_limit_k_max 42
_diffrn_reflns_limit_k_min -43
_diffrn_reflns_limit_l_max 14
_diffrn_reflns_limit_l_min -14
_diffrn_reflns_number 41256
_diffrn_reflns_theta_full 26.00
_diffrn_reflns_theta_max 26.00
_diffrn_reflns_theta_min 2.68
_exptl_absorpt_coefficient_mu 1.005
_exptl_absorpt_correction_T_max 0.9062
_exptl_absorpt_correction_T_min 0.8639
_exptl_absorpt_correction_type multi-scan
_exptl_absorpt_process_details
;
CrysAlis RED, Oxford Diffraction Ltd.,
Version 1.171.32.4 (release 27-04-2006 CrysAlis171 .NET)
(compiled Apr 27 2007,17:53:11)
empirical absorption correction using spherical harmonics,
implemented in SCALE3 ABSPACK scaling algorithm.
;
_exptl_crystal_colour yellow
_exptl_crystal_density_diffrn 1.453
_exptl_crystal_description block-like
_exptl_crystal_F_000 3359
_exptl_crystal_size_max 0.15
_exptl_crystal_size_mid 0.10
_exptl_crystal_size_min 0.10
_refine_diff_density_max 0.601
_refine_diff_density_min -0.612
_refine_diff_density_rms 0.081
_refine_ls_abs_structure_details 'Flack H D (1983), Acta Cryst. A39, 876-881'
_refine_ls_extinction_method none
_refine_ls_goodness_of_fit_ref 0.916
_refine_ls_hydrogen_treatment constr
_refine_ls_matrix_type full
_refine_ls_number_parameters 853
_refine_ls_number_reflns 14275
_refine_ls_number_restraints 2
_refine_ls_restrained_S_all 0.990
_refine_ls_R_factor_all 0.1354
_refine_ls_R_factor_gt 0.0651
_refine_ls_shift/su_max 0.011
_refine_ls_shift/su_mean 0.001
_refine_ls_structure_factor_coef Fsqd
_refine_ls_weighting_details 'calc w=1/[\s^2^(Fo^2^)+(0.0645P)^2^+0.0000P] where P=(Fo^2^+2Fc^2^)/3'
_refine_ls_weighting_scheme calc
_refine_ls_wR_factor_gt 0.1345
_refine_ls_wR_factor_ref 0.1575
_reflns_number_gt 6912
_reflns_number_total 14275
_reflns_threshold_expression >2sigma(I)
_cod_data_source_file ic201142t_si_001_09.cif
_cod_data_source_block CH2Cl2at240K
_cod_database_code 4326155

loop_
_symmetry_equiv_pos_as_xyz
'x, y, z'
'-x, -y, z+1/2'
'-x+1/2, y+1/2, z+1/2'
'x+1/2, -y+1/2, z'

loop_
_atom_site_label
_atom_site_type_symbol
_atom_site_fract_x
_atom_site_fract_y
_atom_site_fract_z
_atom_site_U_iso_or_equiv
_atom_site_adp_type
_atom_site_occupancy
_atom_site_symmetry_multiplicity
_atom_site_calc_flag
_atom_site_refinement_flags
Fe1 Fe -0.72904(7) -0.72351(3) 0.81540(11) 0.0306(3) Uani 1 1 d .
S1A S -0.56702(17) -0.82939(9) 0.7221(2) 0.0626(9) Uani 1 1 d .
S2A S -0.62816(18) -0.72089(10) 1.1885(3) 0.0697(10) Uani 1 1 d .
N1A N -0.8369(3) -0.75027(19) 0.8572(5) 0.0264(17) Uani 1 1 d .
N2A N -0.7633(4) -0.71644(19) 0.6424(6) 0.0288(18) Uani 1 1 d .
N3A N -0.6575(4) -0.6731(2) 0.7744(6) 0.038(2) Uani 1 1 d .
N4A N -0.8112(4) -0.6742(2) 0.8260(6) 0.0311(18) Uani 1 1 d .
N5A N -0.6619(4) -0.7707(2) 0.7793(6) 0.050(2) Uani 1 1 d .
N6A N -0.6958(4) -0.7177(2) 0.9801(7) 0.042(2) Uani 1 1 d .
C1A C -0.8600(5) -0.7858(3) 0.8456(8) 0.037(2) Uani 1 1 d .
H1 H -0.8260 -0.8028 0.8137 0.044 Uiso 1 1 calc R
C2A C -0.9280(5) -0.7998(3) 0.8754(9) 0.047(3) Uani 1 1 d .
H2 H -0.9390 -0.8255 0.8660 0.056 Uiso 1 1 calc R
C3A C -0.9821(5) -0.7751(3) 0.9211(8) 0.047(3) Uani 1 1 d .
H3 H -1.0295 -0.7837 0.9434 0.057 Uiso 1 1 calc R
C4A C -0.9615(5) -0.7374(3) 0.9311(8) 0.042(3) Uani 1 1 d .
H4 H -0.9966 -0.7199 0.9578 0.051 Uiso 1 1 calc R
C5A C -0.8885(5) -0.7247(2) 0.9018(7) 0.030(2) Uani 1 1 d .
C6A C -0.8651(5) -0.6849(2) 0.9145(8) 0.039(2) Uani 1 1 d .
H5 H -0.8413 -0.6814 0.9860 0.047 Uiso 1 1 calc R
H6 H -0.9092 -0.6685 0.9111 0.047 Uiso 1 1 calc R
C7A C -0.7333(5) -0.7326(3) 0.5578(9) 0.049(3) Uani 1 1 d .
H7 H -0.7033 -0.7540 0.5690 0.059 Uiso 1 1 calc R
C8A C -0.7439(7) -0.7195(5) 0.4492(10) 0.090(5) Uani 1 1 d .
H8 H -0.7200 -0.7321 0.3913 0.108 Uiso 1 1 calc R
C9A C -0.7866(7) -0.6898(4) 0.4276(10) 0.070(4) Uani 1 1 d .
H9 H -0.7940 -0.6812 0.3557 0.085 Uiso 1 1 calc R
C10A C -0.8190(6) -0.6725(4) 0.5141(10) 0.073(4) Uani 1 1 d .
H10A H -0.8502 -0.6516 0.5013 0.088 Uiso 1 1 calc R
C11A C -0.8075(4) -0.6849(3) 0.6255(9) 0.037(2) Uani 1 1 d .
C12A C -0.8469(5) -0.6682(3) 0.7205(7) 0.040(3) Uani 1 1 d .
H12A H -0.8516 -0.6410 0.7085 0.048 Uiso 1 1 calc R
H12B H -0.8977 -0.6787 0.7235 0.048 Uiso 1 1 calc R
C13A C -0.5934(5) -0.6731(3) 0.7239(8) 0.038(3) Uani 1 1 d .
H13A H -0.5718 -0.6965 0.7066 0.046 Uiso 1 1 calc R
C14A C -0.5548(6) -0.6408(4) 0.6938(9) 0.063(3) Uani 1 1 d .
H14A H -0.5089 -0.6417 0.6562 0.075 Uiso 1 1 calc R
C15A C -0.5891(6) -0.6064(3) 0.7236(9) 0.054(3) Uani 1 1 d .
H15A H -0.5641 -0.5836 0.7096 0.065 Uiso 1 1 calc R
C16A C -0.6566(5) -0.6056(3) 0.7712(8) 0.043(3) Uani 1 1 d .
H16A H -0.6805 -0.5826 0.7861 0.052 Uiso 1 1 calc R
C17A C -0.6910(5) -0.6400(3) 0.7986(8) 0.037(2) Uani 1 1 d .
C18A C -0.7644(5) -0.6412(2) 0.8583(8) 0.043(3) Uani 1 1 d .
H18A H -0.7548 -0.6423 0.9371 0.052 Uiso 1 1 calc R
H18B H -0.7922 -0.6180 0.8432 0.052 Uiso 1 1 calc R
C19A C -0.6211(5) -0.7949(3) 0.7550(8) 0.034(2) Uani 1 1 d .
C20A C -0.6694(5) -0.7179(3) 1.0682(9) 0.037(2) Uani 1 1 d .
Fe2 Fe -0.75743(7) -0.89546(3) 0.12086(11) 0.0333(3) Uani 1 1 d .
S1B S -0.93013(17) -0.99468(8) 0.2349(3) 0.0606(9) Uani 1 1 d .
S2B S -0.85974(17) -0.89052(9) -0.2482(2) 0.0663(9) Uani 1 1 d .
N1B N -0.8283(4) -0.84539(18) 0.1490(5) 0.0259(16) Uani 1 1 d .
N2B N -0.7252(4) -0.87970(19) 0.2910(6) 0.0347(19) Uani 1 1 d .
N3B N -0.6486(4) -0.92166(18) 0.0835(5) 0.0313(18) Uani 1 1 d .
N4B N -0.6794(4) -0.8464(2) 0.0931(6) 0.040(2) Uani 1 1 d .
N5B N -0.8275(5) -0.9375(2) 0.1724(7) 0.052(2) Uani 1 1 d .
N6B N -0.7865(5) -0.8966(3) -0.0455(8) 0.059(3) Uani 1 1 d .
C1B C -0.8939(6) -0.8437(3) 0.2007(10) 0.064(4) Uani 1 1 d .
H10 H -0.9183 -0.8663 0.2191 0.077 Uiso 1 1 calc R
C2B C -0.9281(5) -0.8094(3) 0.2286(8) 0.049(3) Uani 1 1 d .
H11 H -0.9744 -0.8091 0.2652 0.059 Uiso 1 1 calc R
C3B C -0.8936(6) -0.7773(3) 0.2022(9) 0.058(3) Uani 1 1 d .
H12 H -0.9147 -0.7541 0.2231 0.069 Uiso 1 1 calc R
C4B C -0.8269(5) -0.7779(2) 0.1443(8) 0.043(2) Uani 1 1 d .
H13 H -0.8041 -0.7553 0.1216 0.051 Uiso 1 1 calc R
C5B C -0.7959(4) -0.8109(2) 0.1212(8) 0.036(2) Uani 1 1 d .
C6B C -0.7245(5) -0.8157(3) 0.0522(8) 0.047(3) Uani 1 1 d .
H14 H -0.7383 -0.8207 -0.0240 0.057 Uiso 1 1 calc R
H15 H -0.6953 -0.7923 0.0542 0.057 Uiso 1 1 calc R
C7B C -0.7608(6) -0.8914(3) 0.3788(9) 0.053(3) Uani 1 1 d .
H16 H -0.7905 -0.9131 0.3724 0.064 Uiso 1 1 calc R
C8B C -0.7577(7) -0.8739(4) 0.4799(9) 0.072(4) Uani 1 1 d .
H17 H -0.7855 -0.8830 0.5397 0.086 Uiso 1 1 calc R
C9B C -0.7122(7) -0.8425(4) 0.4897(10) 0.079(4) Uani 1 1 d .
H18 H -0.7067 -0.8300 0.5571 0.095 Uiso 1 1 calc R
C10B C -0.6747(6) -0.8298(3) 0.3967(9) 0.056(3) Uani 1 1 d .
H10B H -0.6448 -0.8080 0.4013 0.067 Uiso 1 1 calc R
C11B C -0.6804(5) -0.8482(2) 0.2995(8) 0.036(2) Uani 1 1 d .
C12B C -0.6380(6) -0.8359(3) 0.2026(8) 0.048(3) Uani 1 1 d .
H12C H -0.5884 -0.8478 0.2033 0.058 Uiso 1 1 calc R
H12D H -0.6307 -0.8085 0.2059 0.058 Uiso 1 1 calc R
C13B C -0.6319(5) -0.9586(2) 0.1067(8) 0.047(3) Uani 1 1 d .
H13B H -0.6675 -0.9747 0.1387 0.057 Uiso 1 1 calc R
C14B C -0.5576(5) -0.9718(3) 0.0801(8) 0.051(3) Uani 1 1 d .
H14B H -0.5458 -0.9972 0.0923 0.061 Uiso 1 1 calc R
C15B C -0.5046(6) -0.9490(3) 0.0386(7) 0.051(3) Uani 1 1 d .
H15B H -0.4557 -0.9579 0.0261 0.062 Uiso 1 1 calc R
C16B C -0.5243(5) -0.9118(3) 0.0147(7) 0.038(2) Uani 1 1 d .
H16B H -0.4897 -0.8953 -0.0180 0.046 Uiso 1 1 calc R
C17B C -0.5949(6) -0.9001(3) 0.0400(7) 0.040(2) Uani 1 1 d .
C18B C -0.6240(5) -0.8594(3) 0.0134(8) 0.056(3) Uani 1 1 d .
H18C H -0.5815 -0.8419 0.0126 0.067 Uiso 1 1 calc R
H18D H -0.6466 -0.8593 -0.0597 0.067 Uiso 1 1 calc R
C19B C -0.8719(5) -0.9615(3) 0.1990(8) 0.041(2) Uani 1 1 d .
C20B C -0.8174(5) -0.8944(2) -0.1306(9) 0.043(3) Uani 1 1 d .
Fe3 Fe -0.75996(7) -0.55694(3) 0.12806(11) 0.0340(3) Uani 1 1 d .
S1C S -0.92650(18) -0.66193(9) 0.2070(2) 0.0630(9) Uani 1 1 d .
S2C S -0.86136(18) -0.54939(9) -0.2415(2) 0.0683(9) Uani 1 1 d .
N1C N -0.8305(4) -0.5094(2) 0.1840(6) 0.0344(18) Uani 1 1 d .
N2C N -0.7235(5) -0.5531(2) 0.3009(6) 0.041(2) Uani 1 1 d .
N3C N -0.6499(3) -0.57917(18) 0.0764(6) 0.0296(17) Uani 1 1 d .
N4C N -0.6846(4) -0.50653(19) 0.1203(7) 0.0385(19) Uani 1 1 d .
N5C N -0.8259(4) -0.6033(2) 0.1557(6) 0.048(2) Uani 1 1 d .
N6C N -0.7939(4) -0.5472(2) -0.0386(7) 0.045(2) Uani 1 1 d .
C1C C -0.8965(5) -0.5129(3) 0.2405(7) 0.036(2) Uani 1 1 d .
H19 H -0.9159 -0.5371 0.2543 0.043 Uiso 1 1 calc R
C2C C -0.9356(6) -0.4811(4) 0.2784(8) 0.063(3) Uani 1 1 d .
H20 H -0.9818 -0.4839 0.3146 0.076 Uiso 1 1 calc R
C3C C -0.9045(6) -0.4444(3) 0.2613(9) 0.061(3) Uani 1 1 d .
H21 H -0.9285 -0.4229 0.2890 0.073 Uiso 1 1 calc R
C4C C -0.8391(6) -0.4414(3) 0.2037(8) 0.051(3) Uani 1 1 d .
H22 H -0.8183 -0.4175 0.1903 0.061 Uiso 1 1 calc R
C5C C -0.8021(5) -0.4747(2) 0.1635(6) 0.028(2) Uani 1 1 d .
C6C C -0.7320(4) -0.4740(2) 0.0978(8) 0.040(2) Uani 1 1 d .
H23 H -0.7448 -0.4737 0.0198 0.048 Uiso 1 1 calc R
H24 H -0.7041 -0.4509 0.1142 0.048 Uiso 1 1 calc R
C7C C -0.7548(6) -0.5718(3) 0.3831(9) 0.062(3) Uani 1 1 d .
H25 H -0.7801 -0.5943 0.3666 0.075 Uiso 1 1 calc R
C8C C -0.7529(7) -0.5603(3) 0.4929(9) 0.066(3) Uani 1 1 d .
H26 H -0.7784 -0.5735 0.5480 0.080 Uiso 1 1 calc R
C9C C -0.7104(5) -0.5278(3) 0.5157(9) 0.055(3) Uani 1 1 d .
H27 H -0.7032 -0.5202 0.5885 0.066 Uiso 1 1 calc R
C10C C -0.6787(6) -0.5066(3) 0.4293(9) 0.049(3) Uani 1 1 d .
H10C H -0.6543 -0.4836 0.4427 0.059 Uiso 1 1 calc R
C11C C -0.6845(5) -0.5204(2) 0.3281(8) 0.029(2) Uani 1 1 d .
C12C C -0.6442(6) -0.5025(3) 0.2303(8) 0.044(3) Uani 1 1 d .
H12E H -0.6371 -0.4756 0.2454 0.053 Uiso 1 1 calc R
H12F H -0.5943 -0.5139 0.2239 0.053 Uiso 1 1 calc R
C13C C -0.6275(6) -0.6164(3) 0.0801(8) 0.046(3) Uani 1 1 d .
H13C H -0.6622 -0.6343 0.1054 0.055 Uiso 1 1 calc R
C14C C -0.5580(5) -0.6290(3) 0.0493(8) 0.045(3) Uani 1 1 d .
H14C H -0.5447 -0.6545 0.0553 0.054 Uiso 1 1 calc R
C15C C -0.5092(5) -0.6030(3) 0.0099(9) 0.065(3) Uani 1 1 d .
H15C H -0.4613 -0.6106 -0.0133 0.078 Uiso 1 1 calc R
C16C C -0.5305(5) -0.5639(3) 0.0035(9) 0.048(3) Uani 1 1 d .
H16C H -0.4976 -0.5454 -0.0238 0.057 Uiso 1 1 calc R
C17C C -0.5997(5) -0.5550(2) 0.0385(7) 0.035(2) Uani 1 1 d .
C18C C -0.6287(5) -0.5147(2) 0.0338(8) 0.040(2) Uani 1 1 d .
H18E H -0.5864 -0.4973 0.0414 0.048 Uiso 1 1 calc R
H18F H -0.6516 -0.5103 -0.0379 0.048 Uiso 1 1 calc R
C19C C -0.8685(5) -0.6279(3) 0.1746(8) 0.044(3) Uani 1 1 d .
C20C C -0.8218(5) -0.5473(2) -0.1231(8) 0.031(2) Uani 1 1 d .
Cl1A Cl -0.9158(3) -0.7839(3) 0.5641(5) 0.255(5) Uani 1 1 d .
Cl2A Cl -1.0356(3) -0.7539(2) 0.4461(6) 0.214(3) Uani 1 1 d .
C21A C -0.9652(10) -0.7419(6) 0.519(2) 0.212(12) Uani 1 1 d .
H21A H -0.9821 -0.7274 0.5821 0.254 Uiso 1 1 calc R
H21B H -0.9315 -0.7260 0.4754 0.254 Uiso 1 1 calc R
Cl1C Cl -1.0803(3) -0.55147(16) 0.4031(4) 0.157(2) Uani 1 1 d .
Cl2C Cl -0.9564(2) -0.58375(12) 0.5210(5) 0.163(2) Uani 1 1 d .
C21C C -1.0219(9) -0.5966(4) 0.4357(12) 0.154(9) Uani 1 1 d .
H21E H -1.0538 -0.6160 0.4687 0.185 Uiso 1 1 calc R
H21F H -0.9996 -0.6069 0.3686 0.185 Uiso 1 1 calc R
Cl1B Cl -0.5797(2) -0.63039(13) 0.3718(4) 0.1230(10) Uani 1 1 d D
C21B C -0.5389(8) -0.5897(4) 0.3876(14) 0.1230(10) Uani 1 1 d .
H21C H -0.5204 -0.5861 0.3129 0.148 Uiso 1 1 d R
H21D H -0.5756 -0.5700 0.4036 0.148 Uiso 1 1 d R
Cl2B Cl -0.4502(2) -0.58896(13) 0.4815(4) 0.1230(10) Uani 1 1 d D

loop_
_atom_site_aniso_label
_atom_site_aniso_U_11
_atom_site_aniso_U_22
_atom_site_aniso_U_33
_atom_site_aniso_U_23
_atom_site_aniso_U_13
_atom_site_aniso_U_12
Fe1 0.0317(7) 0.0251(6) 0.0349(7) 0.0021(7) 0.0018(6) 0.0028(6)
S1A 0.0521(18) 0.062(2) 0.074(2) -0.0241(17) 0.0008(15) 0.0183(16)
S2A 0.086(2) 0.079(2) 0.0442(16) 0.0097(17) -0.0215(18) -0.0368(19)
N1A 0.021(4) 0.021(4) 0.038(4) 0.001(3) -0.003(3) 0.002(3)
N2A 0.030(4) 0.029(4) 0.028(5) 0.001(3) 0.001(3) 0.007(3)
N3A 0.040(5) 0.035(5) 0.041(5) 0.000(4) 0.000(4) -0.010(4)
N4A 0.030(4) 0.039(5) 0.024(4) 0.005(4) 0.004(4) 0.003(3)
N5A 0.042(5) 0.063(6) 0.046(6) 0.018(5) 0.009(4) 0.012(5)
N6A 0.044(5) 0.048(5) 0.034(5) 0.001(4) -0.003(4) -0.013(4)
C1A 0.022(5) 0.042(6) 0.046(6) 0.008(5) 0.004(4) 0.007(4)
C2A 0.042(6) 0.026(5) 0.072(7) 0.004(5) -0.001(6) -0.002(4)
C3A 0.035(6) 0.037(6) 0.070(7) 0.015(6) 0.010(5) -0.011(5)
C4A 0.038(6) 0.046(6) 0.044(6) 0.003(5) 0.030(5) 0.011(5)
C5A 0.034(5) 0.024(5) 0.030(5) 0.006(4) 0.008(4) -0.004(4)
C6A 0.039(6) 0.029(5) 0.050(6) 0.001(5) -0.009(5) -0.002(4)
C7A 0.048(6) 0.047(6) 0.052(7) -0.008(5) -0.014(5) 0.018(5)
C8A 0.088(10) 0.152(14) 0.031(7) -0.015(8) -0.012(7) 0.028(10)
C9A 0.075(9) 0.091(10) 0.046(8) 0.001(7) 0.017(7) 0.026(7)
C10A 0.057(8) 0.101(10) 0.062(9) 0.027(8) -0.017(7) 0.030(7)
C11A 0.030(5) 0.050(6) 0.031(5) 0.000(6) -0.005(5) -0.003(4)
C12A 0.032(6) 0.033(6) 0.057(7) 0.004(5) -0.003(5) 0.017(5)
C13A 0.012(5) 0.034(5) 0.069(7) 0.002(5) -0.002(4) 0.001(4)
C14A 0.028(6) 0.087(9) 0.073(7) 0.023(7) 0.024(6) -0.006(6)
C15A 0.046(7) 0.030(6) 0.086(9) 0.029(6) 0.000(6) -0.018(5)
C16A 0.048(6) 0.025(5) 0.057(7) 0.025(5) 0.001(5) -0.010(4)
C17A 0.031(5) 0.039(5) 0.041(6) -0.011(5) -0.010(5) -0.001(4)
C18A 0.069(7) 0.012(4) 0.048(6) -0.015(4) 0.021(5) -0.018(4)
C19A 0.044(6) 0.028(5) 0.029(5) -0.018(5) -0.015(5) 0.009(4)
C20A 0.029(5) 0.032(5) 0.051(7) -0.003(5) 0.014(5) -0.012(4)
Fe2 0.0296(7) 0.0332(6) 0.0371(7) 0.0041(7) 0.0001(7) -0.0011(6)
S1B 0.0516(18) 0.0442(17) 0.086(2) 0.0086(16) 0.0047(16) -0.0185(14)
S2B 0.087(2) 0.073(2) 0.0385(15) -0.0220(15) -0.0141(16) 0.0382(17)
N1B 0.020(4) 0.033(4) 0.025(4) 0.004(3) 0.004(3) -0.003(3)
N2B 0.047(5) 0.025(4) 0.032(5) 0.003(3) 0.001(4) -0.003(3)
N3B 0.038(4) 0.026(4) 0.030(4) 0.003(3) 0.003(3) -0.008(3)
N4B 0.040(4) 0.043(5) 0.039(5) 0.012(4) 0.018(4) 0.009(4)
N5B 0.056(6) 0.030(4) 0.070(6) -0.010(4) -0.007(5) -0.017(4)
N6B 0.059(6) 0.063(6) 0.055(6) -0.002(5) -0.005(5) 0.001(5)
C1B 0.050(8) 0.051(8) 0.092(9) 0.034(7) 0.002(7) -0.004(6)
C2B 0.022(5) 0.061(7) 0.066(7) -0.004(6) 0.011(5) 0.005(5)
C3B 0.058(7) 0.050(7) 0.065(7) -0.004(6) 0.023(6) -0.002(6)
C4B 0.035(5) 0.032(5) 0.062(7) 0.009(5) -0.003(5) -0.006(4)
C5B 0.039(5) 0.028(4) 0.040(5) 0.012(5) 0.006(5) 0.003(4)
C6B 0.037(6) 0.049(6) 0.056(6) 0.025(5) 0.017(5) 0.005(5)
C7B 0.062(8) 0.033(5) 0.065(8) -0.010(5) 0.014(6) -0.007(5)
C8B 0.075(9) 0.101(10) 0.040(7) 0.021(7) 0.016(6) 0.022(8)
C9B 0.096(10) 0.093(10) 0.049(8) -0.001(7) -0.012(7) -0.027(8)
C10B 0.059(7) 0.055(7) 0.055(7) -0.012(6) -0.013(6) 0.004(5)
C11B 0.044(6) 0.019(4) 0.045(6) -0.002(4) -0.007(5) 0.001(4)
C12B 0.043(7) 0.044(7) 0.057(7) -0.011(6) 0.005(6) 0.006(5)
C13B 0.066(7) 0.022(5) 0.054(7) 0.002(5) -0.002(6) 0.008(4)
C14B 0.040(6) 0.036(6) 0.076(8) 0.013(5) 0.014(5) 0.010(5)
C15B 0.063(8) 0.051(7) 0.040(6) -0.004(5) -0.012(5) 0.009(5)
C16B 0.029(6) 0.053(6) 0.033(5) 0.001(5) 0.014(4) 0.017(4)
C17B 0.060(7) 0.045(6) 0.016(5) 0.002(4) -0.004(5) -0.001(5)
C18B 0.063(7) 0.052(7) 0.053(6) 0.019(5) 0.039(6) -0.008(5)
C19B 0.034(6) 0.046(6) 0.043(6) -0.004(5) 0.005(5) 0.006(5)
C20B 0.042(6) 0.026(5) 0.060(7) 0.000(5) 0.009(5) 0.009(4)
Fe3 0.0333(7) 0.0313(6) 0.0375(7) -0.0048(7) 0.0019(7) -0.0012(6)
S1C 0.0570(19) 0.061(2) 0.071(2) 0.0130(17) -0.0091(15) -0.0236(16)
S2C 0.080(2) 0.074(2) 0.0507(17) 0.0015(16) -0.0206(17) 0.0320(17)
N1C 0.019(4) 0.052(5) 0.033(4) -0.013(4) 0.005(4) 0.002(3)
N2C 0.066(6) 0.034(4) 0.024(5) 0.002(4) 0.002(4) 0.002(4)
N3C 0.025(4) 0.023(4) 0.041(4) -0.004(3) 0.000(3) 0.001(3)
N4C 0.034(4) 0.031(4) 0.051(5) 0.005(5) 0.005(5) 0.004(3)
N5C 0.049(5) 0.040(5) 0.054(6) -0.001(4) 0.005(4) -0.012(4)
N6C 0.034(5) 0.042(5) 0.059(6) -0.002(4) -0.011(5) 0.000(4)
C1C 0.035(6) 0.042(6) 0.030(5) 0.005(5) -0.005(5) 0.008(5)
C2C 0.039(6) 0.106(10) 0.044(7) -0.005(7) 0.005(5) 0.013(6)
C3C 0.046(7) 0.064(8) 0.072(7) -0.042(7) 0.013(6) 0.018(6)
C4C 0.055(7) 0.040(6) 0.057(7) -0.005(5) 0.002(6) 0.003(5)
C5C 0.039(5) 0.020(4) 0.025(5) -0.007(4) 0.004(4) 0.004(4)
C6C 0.029(5) 0.031(5) 0.061(7) -0.008(4) -0.009(5) -0.002(4)
C7C 0.080(8) 0.049(7) 0.058(7) -0.023(6) 0.020(7) -0.013(6)
C8C 0.083(9) 0.083(9) 0.033(6) -0.010(6) 0.017(6) -0.021(7)
C9C 0.051(7) 0.072(8) 0.042(6) -0.013(6) -0.009(5) -0.007(6)
C10C 0.062(7) 0.030(5) 0.055(7) -0.009(5) -0.020(6) -0.002(5)
C11C 0.038(5) 0.017(4) 0.032(5) -0.007(4) 0.008(5) 0.006(4)
C12C 0.035(6) 0.037(6) 0.060(8) -0.023(5) -0.012(5) -0.003(5)
C13C 0.058(7) 0.030(5) 0.049(7) -0.002(5) -0.014(5) -0.012(5)
C14C 0.045(6) 0.022(5) 0.068(7) -0.021(5) 0.002(5) 0.006(4)
C15C 0.026(6) 0.084(9) 0.084(8) -0.009(7) 0.003(6) 0.013(6)
C16C 0.047(7) 0.019(5) 0.077(7) -0.007(5) 0.004(6) 0.012(4)
C17C 0.028(5) 0.031(5) 0.045(6) 0.008(5) 0.006(4) -0.005(4)
C18C 0.035(6) 0.036(6) 0.048(6) -0.004(5) 0.020(5) -0.008(4)
C19C 0.038(6) 0.057(7) 0.036(6) -0.015(5) 0.016(5) 0.004(5)
C20C 0.038(6) 0.016(4) 0.040(6) -0.003(4) 0.004(5) 0.011(4)
Cl1A 0.152(5) 0.405(11) 0.207(6) 0.180(7) -0.086(4) -0.126(6)
Cl2A 0.142(4) 0.251(7) 0.248(7) -0.137(6) -0.021(5) 0.088(4)
C21A 0.148(17) 0.19(2) 0.30(3) -0.07(2) -0.071(19) -0.108(16)
Cl1C 0.114(4) 0.212(6) 0.145(4) 0.067(4) -0.027(3) -0.065(4)
Cl2C 0.124(3) 0.104(3) 0.261(6) -0.051(4) -0.075(4) 0.027(3)
C21C 0.195(17) 0.123(13) 0.144(14) 0.070(11) -0.134(13) -0.122(12)
Cl1B 0.110(2) 0.127(2) 0.132(2) 0.007(2) -0.0034(19) 0.0082(18)
C21B 0.110(2) 0.127(2) 0.132(2) 0.007(2) -0.0034(19) 0.0082(18)
Cl2B 0.110(2) 0.127(2) 0.132(2) 0.007(2) -0.0034(19) 0.0082(18)

loop_
_atom_type_symbol
_atom_type_description
_atom_type_scat_dispersion_real
_atom_type_scat_dispersion_imag
_atom_type_scat_source
C C 0.0033 0.0016 'International Tables Vol C Tables 4.2.6.8 and 6.1.1.4'
H H 0.0000 0.0000 'International Tables Vol C Tables 4.2.6.8 and 6.1.1.4'
Cl Cl 0.1484 0.1585 'International Tables Vol C Tables 4.2.6.8 and 6.1.1.4'
Fe Fe 0.3463 0.8444 'International Tables Vol C Tables 4.2.6.8 and 6.1.1.4'
N N 0.0061 0.0033 'International Tables Vol C Tables 4.2.6.8 and 6.1.1.4'
S S 0.1246 0.1234 'International Tables Vol C Tables 4.2.6.8 and 6.1.1.4'

loop_
_geom_angle_atom_site_label_1
_geom_angle_atom_site_label_2
_geom_angle_atom_site_label_3
_geom_angle
N5A Fe1 N6A 96.8(3)
N5A Fe1 N1A 101.7(3)
N6A Fe1 N1A 93.8(3)
N5A Fe1 N2A 92.7(3)
N6A Fe1 N2A 167.9(3)
N1A Fe1 N2A 91.7(2)
N5A Fe1 N3A 105.2(3)
N6A Fe1 N3A 88.6(3)
N1A Fe1 N3A 152.5(3)
N2A Fe1 N3A 81.6(3)
N5A Fe1 N4A 170.1(3)
N6A Fe1 N4A 92.9(3)
N1A Fe1 N4A 75.9(2)
N2A Fe1 N4A 77.9(3)
N3A Fe1 N4A 76.6(3)
C1A N1A C5A 116.7(7)
C1A N1A Fe1 130.7(6)
C5A N1A Fe1 112.6(5)
C7A N2A C11A 118.2(8)
C7A N2A Fe1 126.6(6)
C11A N2A Fe1 113.0(6)
C13A N3A C17A 119.5(8)
C13A N3A Fe1 127.2(6)
C17A N3A Fe1 113.0(6)
C12A N4A C18A 111.3(7)
C12A N4A C6A 113.4(7)
C18A N4A C6A 111.5(7)
C12A N4A Fe1 110.1(5)
C18A N4A Fe1 104.8(5)
C6A N4A Fe1 105.1(5)
C19A N5A Fe1 174.7(8)
C20A N6A Fe1 170.7(8)
N1A C1A C2A 126.3(9)
N1A C1A H1 116.9
C2A C1A H1 116.9
C1A C2A C3A 119.1(9)
C1A C2A H2 120.4
C3A C2A H2 120.4
C4A C3A C2A 116.7(8)
C4A C3A H3 121.7
C2A C3A H3 121.7
C3A C4A C5A 121.6(8)
C3A C4A H4 119.2
C5A C4A H4 119.2
N1A C5A C4A 119.6(8)
N1A C5A C6A 118.2(7)
C4A C5A C6A 122.2(8)
C5A C6A N4A 110.2(7)
C5A C6A H5 109.6
N4A C6A H5 109.6
C5A C6A H6 109.6
N4A C6A H6 109.6
H5 C6A H6 108.1
N2A C7A C8A 123.0(10)
N2A C7A H7 118.5
C8A C7A H7 118.5
C9A C8A C7A 121.5(12)
C9A C8A H8 119.2
C7A C8A H8 119.2
C8A C9A C10A 116.7(12)
C8A C9A H9 121.6
C10A C9A H9 121.6
C9A C10A C11A 122.6(11)
C9A C10A H10A 118.7
C11A C10A H10A 118.7
N2A C11A C10A 117.9(9)
N2A C11A C12A 118.4(9)
C10A C11A C12A 123.3(9)
N4A C12A C11A 115.4(8)
N4A C12A H12A 108.4
C11A C12A H12A 108.4
N4A C12A H12B 108.4
C11A C12A H12B 108.4
H12A C12A H12B 107.5
N3A C13A C14A 124.3(9)
N3A C13A H13A 117.9
C14A C13A H13A 117.9
C13A C14A C15A 115.5(9)
C13A C14A H14A 122.3
C15A C14A H14A 122.3
C16A C15A C14A 121.4(9)
C16A C15A H15A 119.3
C14A C15A H15A 119.3
C15A C16A C17A 118.6(9)
C15A C16A H16A 120.7
C17A C16A H16A 120.7
N3A C17A C16A 120.6(8)
N3A C17A C18A 117.9(8)
C16A C17A C18A 121.4(8)
N4A C18A C17A 112.5(7)
N4A C18A H18A 109.1
C17A C18A H18A 109.1
N4A C18A H18B 109.1
C17A C18A H18B 109.1
H18A C18A H18B 107.8
N5A C19A S1A 178.0(9)
N6A C20A S2A 175.4(10)
N5B Fe2 N6B 97.7(3)
N5B Fe2 N3B 107.2(3)
N6B Fe2 N3B 90.5(3)
N5B Fe2 N1B 100.9(3)
N6B Fe2 N1B 91.5(3)
N3B Fe2 N1B 151.3(2)
N5B Fe2 N2B 93.0(3)
N6B Fe2 N2B 166.6(3)
N3B Fe2 N2B 94.1(3)
N1B Fe2 N2B 78.5(2)
N5B Fe2 N4B 170.6(3)
N6B Fe2 N4B 91.3(3)
N3B Fe2 N4B 75.5(2)
N1B Fe2 N4B 75.8(2)
N2B Fe2 N4B 77.7(3)
C1B N1B C5B 116.1(8)
C1B N1B Fe2 127.9(6)
C5B N1B Fe2 115.5(5)
C7B N2B C11B 118.3(8)
C7B N2B Fe2 123.9(6)
C11B N2B Fe2 115.1(6)
C17B N3B C13B 118.3(8)
C17B N3B Fe2 118.2(6)
C13B N3B Fe2 123.4(6)
C6B N4B C18B 112.6(7)
C6B N4B C12B 112.3(8)
C18B N4B C12B 108.9(7)
C6B N4B Fe2 106.9(6)
C18B N4B Fe2 105.8(6)
C12B N4B Fe2 110.1(5)
C19B N5B Fe2 176.3(8)
C20B N6B Fe2 165.5(9)
N1B C1B C2B 122.5(10)
N1B C1B H10 118.7
C2B C1B H10 118.7
C3B C2B C1B 118.7(9)
C3B C2B H11 120.6
C1B C2B H11 120.6
C2B C3B C4B 120.4(10)
C2B C3B H12 119.8
C4B C3B H12 119.8
C5B C4B C3B 118.8(9)
C5B C4B H13 120.6
C3B C4B H13 120.6
C4B C5B N1B 123.4(8)
C4B C5B C6B 124.0(8)
N1B C5B C6B 112.4(7)
N4B C6B C5B 110.7(7)
N4B C6B H14 109.5
C5B C6B H14 109.5
N4B C6B H15 109.5
C5B C6B H15 109.5
H14 C6B H15 108.1
N2B C7B C8B 124.7(9)
N2B C7B H16 117.7
C8B C7B H16 117.7
C7B C8B C9B 117.4(10)
C7B C8B H17 121.3
C9B C8B H17 121.3
C8B C9B C10B 118.1(11)
C8B C9B H18 120.9
C10B C9B H18 120.9
C11B C10B C9B 121.5(10)
C11B C10B H10B 119.3
C9B C10B H10B 119.3
C10B C11B N2B 119.9(9)
C10B C11B C12B 121.5(9)
N2B C11B C12B 118.6(8)
C11B C12B N4B 111.9(7)
C11B C12B H12C 109.2
N4B C12B H12C 109.2
C11B C12B H12D 109.2
N4B C12B H12D 109.2
H12C C12B H12D 107.9
N3B C13B C14B 117.4(9)
N3B C13B H13B 121.3
C14B C13B H13B 121.3
C15B C14B C13B 122.6(9)
C15B C14B H14B 118.7
C13B C14B H14B 118.7
C14B C15B C16B 118.0(10)
C14B C15B H15B 121.0
C16B C15B H15B 121.0
C17B C16B C15B 118.3(9)
C17B C16B H16B 120.8
C15B C16B H16B 120.8
N3B C17B C16B 125.3(9)
N3B C17B C18B 111.9(8)
C16B C17B C18B 122.7(9)
N4B C18B C17B 112.1(7)
N4B C18B H18C 109.2
C17B C18B H18C 109.2
N4B C18B H18D 109.2
C17B C18B H18D 109.2
H18C C18B H18D 107.9
N5B C19B S1B 178.6(9)
N6B C20B S2B 178.9(10)
N5C Fe3 N6C 97.1(3)
N5C Fe3 N3C 105.7(3)
N6C Fe3 N3C 92.1(3)
N5C Fe3 N1C 103.5(3)
N6C Fe3 N1C 90.6(3)
N3C Fe3 N1C 150.0(3)
N5C Fe3 N2C 93.5(3)
N6C Fe3 N2C 167.2(3)
N3C Fe3 N2C 91.9(3)
N1C Fe3 N2C 79.9(3)
N5C Fe3 N4C 172.8(3)
N6C Fe3 N4C 90.0(3)
N3C Fe3 N4C 74.9(2)
N1C Fe3 N4C 75.3(3)
N2C Fe3 N4C 79.3(3)
C5C N1C C1C 119.9(7)
C5C N1C Fe3 115.0(5)
C1C N1C Fe3 125.1(6)
C7C N2C C11C 116.4(8)
C7C N2C Fe3 124.6(7)
C11C N2C Fe3 115.2(6)
C17C N3C C13C 115.7(7)
C17C N3C Fe3 118.1(6)
C13C N3C Fe3 126.2(6)
C6C N4C C18C 114.2(7)
C6C N4C C12C 111.4(7)
C18C N4C C12C 109.2(6)
C6C N4C Fe3 107.0(5)
C18C N4C Fe3 106.1(5)
C12C N4C Fe3 108.7(6)
C19C N5C Fe3 174.3(8)
C20C N6C Fe3 166.8(8)
N1C C1C C2C 121.3(9)
N1C C1C H19 119.4
C2C C1C H19 119.4
C1C C2C C3C 119.3(9)
C1C C2C H20 120.3
C3C C2C H20 120.3
C4C C3C C2C 118.5(9)
C4C C3C H21 120.7
C2C C3C H21 120.7
C3C C4C C5C 120.3(10)
C3C C4C H22 119.9
C5C C4C H22 119.9
N1C C5C C4C 120.7(8)
N1C C5C C6C 115.4(7)
C4C C5C C6C 124.0(8)
N4C C6C C5C 112.0(7)
N4C C6C H23 109.2
C5C C6C H23 109.2
N4C C6C H24 109.2
C5C C6C H24 109.2
H23 C6C H24 107.9
N2C C7C C8C 124.7(10)
N2C C7C H25 117.7
C8C C7C H25 117.7
C7C C8C C9C 116.2(10)
C7C C8C H26 121.9
C9C C8C H26 121.9
C8C C9C C10C 120.2(9)
C8C C9C H27 119.9
C10C C9C H27 119.9
C11C C10C C9C 117.8(9)
C11C C10C H10C 121.1
C9C C10C H10C 121.1
C10C C11C N2C 124.4(9)
C10C C11C C12C 122.3(8)
N2C C11C C12C 113.2(8)
N4C C12C C11C 115.1(7)
N4C C12C H12E 108.5
C11C C12C H12E 108.5
N4C C12C H12F 108.5
C11C C12C H12F 108.5
H12E C12C H12F 107.5
C14C C13C N3C 124.3(9)
C14C C13C H13C 117.8
N3C C13C H13C 117.8
C15C C14C C13C 117.3(9)
C15C C14C H14C 121.4
C13C C14C H14C 121.4
C14C C15C C16C 120.3(9)
C14C C15C H15C 119.8
C16C C15C H15C 119.8
C17C C16C C15C 116.7(9)
C17C C16C H16C 121.7
C15C C16C H16C 121.7
N3C C17C C16C 125.6(8)
N3C C17C C18C 113.0(7)
C16C C17C C18C 121.3(8)
N4C C18C C17C 112.7(7)
N4C C18C H18E 109.1
C17C C18C H18E 109.1
N4C C18C H18F 109.1
C17C C18C H18F 109.1
H18E C18C H18F 107.8
N5C C19C S1C 177.3(10)
N6C C20C S2C 177.6(9)
Cl2A C21A Cl1A 109.4(10)
Cl2A C21A H21A 109.8
Cl1A C21A H21A 109.8
Cl2A C21A H21B 109.8
Cl1A C21A H21B 109.8
H21A C21A H21B 108.2
Cl2C C21C Cl1C 106.4(8)
Cl2C C21C H21E 110.4
Cl1C C21C H21E 110.4
Cl2C C21C H21F 110.4
Cl1C C21C H21F 110.4
H21E C21C H21F 108.6
Cl1B C21B Cl2B 116.4(9)
Cl1B C21B H21C 99.0
Cl2B C21B H21C 105.8
Cl1B C21B H21D 111.0
Cl2B C21B H21D 114.5
H21C C21B H21D 108.5

loop_
_geom_bond_atom_site_label_1
_geom_bond_atom_site_label_2
_geom_bond_distance
Fe1 N5A 2.082(9)
Fe1 N6A 2.088(8)
Fe1 N1A 2.183(6)
Fe1 N2A 2.194(8)
Fe1 N3A 2.229(7)
Fe1 N4A 2.261(7)
S1A C19A 1.592(9)
S2A C20A 1.632(11)
N1A C1A 1.320(10)
N1A C5A 1.389(10)
N2A C7A 1.286(12)
N2A C11A 1.369(10)
N3A C13A 1.287(10)
N3A C17A 1.337(10)
N4A C12A 1.439(10)
N4A C18A 1.477(9)
N4A C6A 1.481(11)
N5A C19A 1.154(10)
N6A C20A 1.164(11)
C1A C2A 1.347(12)
C1A H1 0.9300
C2A C3A 1.405(13)
C2A H2 0.9300
C3A C4A 1.376(12)
C3A H3 0.9300
C4A C5A 1.411(11)
C4A H4 0.9300
C5A C6A 1.465(11)
C6A H5 0.9700
C6A H6 0.9700
C7A C8A 1.406(16)
C7A H7 0.9300
C8A C9A 1.312(16)
C8A H8 0.9300
C9A C10A 1.339(14)
C9A H9 0.9300
C10A C11A 1.431(14)
C10A H10A 0.9300
C11A C12A 1.467(12)
C12A H12A 0.9700
C12A H12B 0.9700
C13A C14A 1.373(14)
C13A H13A 0.9300
C14A C15A 1.397(15)
C14A H14A 0.9300
C15A C16A 1.324(13)
C15A H15A 0.9300
C16A C17A 1.392(11)
C16A H16A 0.9300
C17A C18A 1.484(11)
C18A H18A 0.9700
C18A H18B 0.9700
Fe2 N5B 2.025(8)
Fe2 N6B 2.079(10)
Fe2 N3B 2.179(7)
Fe2 N1B 2.184(6)
Fe2 N2B 2.207(7)
Fe2 N4B 2.232(8)
S1B C19B 1.613(10)
S2B C20B 1.614(11)
N1B C1B 1.319(12)
N1B C5B 1.380(9)
N2B C7B 1.301(12)
N2B C11B 1.362(10)
N3B C17B 1.322(10)
N3B C13B 1.359(10)
N4B C6B 1.428(10)
N4B C18B 1.448(10)
N4B C12B 1.558(12)
N5B C19B 1.195(11)
N6B C20B 1.168(12)
C1B C2B 1.386(14)
C1B H10 0.9300
C2B C3B 1.322(14)
C2B H11 0.9300
C3B C4B 1.371(12)
C3B H12 0.9300
C4B C5B 1.312(11)
C4B H13 0.9300
C5B C6B 1.522(11)
C6B H14 0.9700
C6B H15 0.9700
C7B C8B 1.371(14)
C7B H16 0.9300
C8B C9B 1.370(15)
C8B H17 0.9300
C9B C10B 1.379(14)
C9B H18 0.9300
C10B C11B 1.347(12)
C10B H10B 0.9300
C11B C12B 1.457(13)
C12B H12C 0.9700
C12B H12D 0.9700
C13B C14B 1.429(12)
C13B H13B 0.9300
C14B C15B 1.328(12)
C14B H14B 0.9300
C15B C16B 1.382(12)
C15B H15B 0.9300
C16B C17B 1.349(11)
C16B H16B 0.9300
C17B C18B 1.552(12)
C18B H18C 0.9700
C18B H18D 0.9700
Fe3 N5C 2.028(8)
Fe3 N6C 2.131(9)
Fe3 N3C 2.185(6)
Fe3 N1C 2.191(7)
Fe3 N2C 2.193(8)
Fe3 N4C 2.216(7)
S1C C19C 1.622(11)
S2C C20C 1.596(10)
N1C C5C 1.341(10)
N1C C1C 1.356(10)
N2C C7C 1.313(12)
N2C C11C 1.378(10)
N3C C17C 1.311(9)
N3C C13C 1.366(10)
N4C C6C 1.441(9)
N4C C18C 1.467(10)
N4C C12C 1.518(11)
N5C C19C 1.169(11)
N6C C20C 1.136(10)
C1C C2C 1.392(13)
C1C H19 0.9300
C2C C3C 1.415(14)
C2C H20 0.9300
C3C C4C 1.353(13)
C3C H21 0.9300
C4C C5C 1.424(12)
C4C H22 0.9300
C5C C6C 1.472(11)
C6C H23 0.9700
C6C H24 0.9700
C7C C8C 1.390(14)
C7C H25 0.9300
C8C C9C 1.391(13)
C8C H26 0.9300
C9C C10C 1.400(13)
C9C H27 0.9300
C10C C11C 1.321(12)
C10C H10C 0.9300
C11C C12C 1.518(12)
C12C H12E 0.9700
C12C H12F 0.9700
C13C C14C 1.357(12)
C13C H13C 0.9300
C14C C15C 1.341(13)
C14C H14C 0.9300
C15C C16C 1.428(13)
C15C H15C 0.9300
C16C C17C 1.330(11)
C16C H16C 0.9300
C17C C18C 1.507(11)
C18C H18E 0.9700
C18C H18F 0.9700
Cl1A C21A 1.80(2)
Cl2A C21A 1.579(16)
C21A H21A 0.9700
C21A H21B 0.9700
Cl1C C21C 1.933(16)
Cl2C C21C 1.614(11)
C21C H21E 0.9700
C21C H21F 0.9700
Cl1B C21B 1.611(14)
C21B Cl2B 1.935(15)
C21B H21C 0.9699
C21B H21D 0.9697
